data_4336736
loop_
_publ_author_name
'Haijian Hu'
'Junhui Xue'
'Xiaodong Wen'
'Weihong Li'
'Chao Zhang'
'Limin Yang'
'Yizhuang Xu'
'Guozhong Zhao'
'Xiaoxia Bu'
'Kexin Liu'
'Jia'er Chen'
'Jinguang Wu'

_publ_contact_author_address
;
State Key Laboratory of Nuclear Physics and Technology
Institute of Heavy Ion Physics
School of Physics
Peking University
Beijing
P.R.China
;
_publ_contact_author_email yanglm@pku.edu.cn
_publ_contact_author_fax +86-10-62758849
_publ_contact_author_name 'Limin Yang'
_publ_contact_author_phone +86-10-62751889
_publ_section_title
;
 Sugar-Metal Ion Interactions: The Complicated Coordination Structures of
 Cesium Ion with d-Ribose and myo-Inositol
;
_journal_name_full 'Inorganic Chemistry'
_journal_page_first 13132
_journal_page_last 13145
_journal_paper_doi 10.1021/ic402027j
_journal_volume 52
_journal_year 2013
_chemical_formula_moiety 'C5 H10 Cl Cs O5'
_chemical_formula_sum 'C5 H10 Cl Cs O5'
_chemical_formula_weight 318.49
_chemical_name_systematic
; 
 ? 
;
_space_group_IT_number 19
_symmetry_cell_setting orthorhombic
_symmetry_space_group_name_Hall 'P 2ac 2ab'
_symmetry_space_group_name_H-M 'P 21 21 21'
_atom_sites_solution_hydrogens geom
_atom_sites_solution_primary direct
_atom_sites_solution_secondary difmap
_audit_creation_method SHELXL-97
_cell_angle_alpha 90.00
_cell_angle_beta 90.00
_cell_angle_gamma 90.00
_cell_formula_units_Z 4
_cell_length_a 6.7596(14)
_cell_length_b 8.8699(18)
_cell_length_c 15.191(3)
_cell_measurement_reflns_used 3519
_cell_measurement_temperature 173(2)
_cell_measurement_theta_max 27.4761
_cell_measurement_theta_min 1.3405
_cell_volume 910.8(3)
_computing_cell_refinement 'CrystalClear (Rigaku Inc., 2008)'
_computing_data_collection 'CrystalClear (Rigaku Inc., 2008)'
_computing_data_reduction 'CrystalClear (Rigaku Inc., 2008)'
_computing_molecular_graphics
;
 Mercury: visualization and analysis of crystal structures, C. F. Macrae,
 P. R. Edgington, P. McCabe, E. Pidcock, G. P. Shields, R. Taylor,
 M. Towler and J. van de Streek, J. Appl. Cryst., 39, 453-457, 2006.
;
_computing_publication_material 'SHELX-97 (Sheldrick, 2008)'
_computing_structure_refinement 'SHELXL-97 (Sheldrick, 1997)'
_computing_structure_solution 'SHELXS-97 (Sheldrick, 1990)'
_diffrn_ambient_temperature 173(2)
_diffrn_detector_area_resol_mean 28.5714
_diffrn_measured_fraction_theta_full 0.992
_diffrn_measured_fraction_theta_max 0.992
_diffrn_measurement_device_type 'MM007HF + CCD (Saturn724+)'
_diffrn_measurement_method '\w scans at fixed \c = 45\%'
_diffrn_radiation_monochromator Confocal
_diffrn_radiation_source 'Rotating Anode'
_diffrn_radiation_type MoK\a
_diffrn_radiation_wavelength 0.71073
_diffrn_reflns_av_R_equivalents 0.0589
_diffrn_reflns_av_sigmaI/netI 0.0327
_diffrn_reflns_limit_h_max 8
_diffrn_reflns_limit_h_min -8
_diffrn_reflns_limit_k_max 11
_diffrn_reflns_limit_k_min -11
_diffrn_reflns_limit_l_max 19
_diffrn_reflns_limit_l_min -19
_diffrn_reflns_number 9319
_diffrn_reflns_theta_full 27.47
_diffrn_reflns_theta_max 27.47
_diffrn_reflns_theta_min 2.66
_exptl_absorpt_coefficient_mu 4.341
_exptl_absorpt_correction_T_max 1.0000
_exptl_absorpt_correction_T_min 0.4501
_exptl_absorpt_correction_type multi-scan
_exptl_crystal_colour Colorless
_exptl_crystal_density_diffrn 2.323
_exptl_crystal_description block
_exptl_crystal_F_000 608
_exptl_crystal_size_max 0.35
_exptl_crystal_size_mid 0.34
_exptl_crystal_size_min 0.18
_refine_diff_density_max 0.630
_refine_diff_density_min -1.245
_refine_diff_density_rms 0.149
_refine_ls_abs_structure_details 'Flack H D (1983), Acta Cryst. A39, 876-881'
_refine_ls_abs_structure_Flack 0.07(3)
_refine_ls_extinction_method none
_refine_ls_goodness_of_fit_ref 1.129
_refine_ls_hydrogen_treatment mixed
_refine_ls_matrix_type full
_refine_ls_number_parameters 109
_refine_ls_number_reflns 2069
_refine_ls_number_restraints 0
_refine_ls_restrained_S_all 1.129
_refine_ls_R_factor_all 0.0253
_refine_ls_R_factor_gt 0.0250
_refine_ls_shift/su_max 0.001
_refine_ls_shift/su_mean 0.000
_refine_ls_structure_factor_coef Fsqd
_refine_ls_weighting_details 'calc w=1/[\s^2^(Fo^2^)+(0.0326P)^2^+1.4670P] where P=(Fo^2^+2Fc^2^)/3'
_refine_ls_weighting_scheme calc
_refine_ls_wR_factor_gt 0.0644
_refine_ls_wR_factor_ref 0.0645
_reflns_number_gt 2057
_reflns_number_total 2069
_reflns_threshold_expression >2sigma(I)
_cod_data_source_file ic402027j_si_002_2.cif
_cod_data_source_block Cs-R
_cod_database_code 4336736

loop_
_symmetry_equiv_pos_as_xyz
'x, y, z'
'-x+1/2, -y, z+1/2'
'x+1/2, -y+1/2, -z'
'-x, y+1/2, -z+1/2'

loop_
_atom_site_label
_atom_site_type_symbol
_atom_site_fract_x
_atom_site_fract_y
_atom_site_fract_z
_atom_site_U_iso_or_equiv
_atom_site_adp_type
_atom_site_occupancy
_atom_site_symmetry_multiplicity
_atom_site_calc_flag
_atom_site_refinement_flags
C2 C 0.5864(6) 0.2569(5) 0.1469(3) 0.0140(8) Uani 1 1 d .
H2A H 0.5346 0.1547 0.1591 0.017 Uiso 1 1 calc R
H1A H 0.4901 0.3100 0.1088 0.017 Uiso 1 1 calc R
Cs1 Cs 1.03349(3) 0.51957(3) 0.021171(15) 0.01603(9) Uani 1 1 d .
Cl1 Cl 0.54106(14) 0.60006(11) 0.01541(6) 0.01638(18) Uani 1 1 d .
O1 O 0.7720(4) 0.2462(4) 0.10303(18) 0.0166(6) Uani 1 1 d .
O2 O 1.0935(5) 0.1769(4) 0.1043(2) 0.0217(7) Uani 1 1 d .
H2 H 1.0748 0.1081 0.0673 0.026 Uiso 1 1 d R
O3 O 0.4263(4) 0.3570(4) 0.27872(19) 0.0161(6) Uani 1 1 d .
H3 H 0.3635 0.4310 0.2585 0.019 Uiso 1 1 d R
O4 O 1.3103(4) 0.6122(3) 0.18685(18) 0.0131(6) Uani 1 1 d .
H1B H 1.3761 0.6207 0.1402 0.016 Uiso 1 1 d R
O5 O 0.9086(4) 0.6633(4) 0.20624(19) 0.0170(6) Uani 1 1 d .
H5 H 0.8020 0.7108 0.2128 0.020 Uiso 1 1 d R
C1 C 0.9217(6) 0.1673(5) 0.1531(2) 0.0135(8) Uani 1 1 d .
H1 H 0.8831 0.0596 0.1621 0.016 Uiso 1 1 calc R
C3 C 0.6116(6) 0.3432(5) 0.2332(3) 0.0121(7) Uani 1 1 d .
H3A H 0.6639 0.4462 0.2201 0.014 Uiso 1 1 calc R
C4 C 1.0465(5) 0.7463(4) 0.2584(2) 0.0108(7) Uani 1 1 d .
H4 H 0.9924 0.8495 0.2693 0.013 Uiso 1 1 calc R
C5 C 1.2412(6) 0.7602(5) 0.2083(2) 0.0114(7) Uani 1 1 d .
H5A H 1.2194 0.8189 0.1529 0.014 Uiso 1 1 calc R

loop_
_atom_site_aniso_label
_atom_site_aniso_U_11
_atom_site_aniso_U_22
_atom_site_aniso_U_33
_atom_site_aniso_U_23
_atom_site_aniso_U_13
_atom_site_aniso_U_12
C2 0.0100(17) 0.019(2) 0.0128(15) 0.0017(15) -0.0018(14) 0.0018(15)
Cs1 0.01234(12) 0.01823(13) 0.01754(12) -0.00116(9) 0.00025(8) -0.00106(8)
Cl1 0.0144(4) 0.0181(4) 0.0167(4) 0.0002(3) 0.0045(4) 0.0001(4)
O1 0.0132(13) 0.0240(16) 0.0126(12) 0.0038(12) -0.0008(12) 0.0028(13)
O2 0.0159(14) 0.0270(18) 0.0223(14) -0.0047(14) 0.0046(12) -0.0029(13)
O3 0.0075(13) 0.0186(15) 0.0223(13) 0.0026(12) 0.0043(11) 0.0035(11)
O4 0.0146(13) 0.0127(14) 0.0119(12) -0.0017(10) 0.0031(10) 0.0024(11)
O5 0.0106(13) 0.0216(16) 0.0189(13) -0.0040(12) -0.0038(11) -0.0005(12)
C1 0.0089(17) 0.0167(19) 0.0150(16) 0.0019(15) 0.0015(14) 0.0017(14)
C3 0.0092(16) 0.0106(19) 0.0164(16) 0.0024(15) 0.0001(14) 0.0034(14)
C4 0.0102(16) 0.0083(16) 0.0138(16) 0.0008(13) 0.0009(17) -0.0005(16)
C5 0.0100(17) 0.0125(18) 0.0118(14) 0.0026(14) -0.0012(13) 0.0000(14)

loop_
_atom_type_symbol
_atom_type_description
_atom_type_scat_dispersion_real
_atom_type_scat_dispersion_imag
_atom_type_scat_source
C C 0.0033 0.0016 'International Tables Vol C Tables 4.2.6.8 and 6.1.1.4'
H H 0.0000 0.0000 'International Tables Vol C Tables 4.2.6.8 and 6.1.1.4'
O O 0.0106 0.0060 'International Tables Vol C Tables 4.2.6.8 and 6.1.1.4'
Cs Cs -0.3680 2.1192 'International Tables Vol C Tables 4.2.6.8 and 6.1.1.4'
Cl Cl 0.1484 0.1585 'International Tables Vol C Tables 4.2.6.8 and 6.1.1.4'

loop_
_geom_angle_atom_site_label_1
_geom_angle_atom_site_label_2
_geom_angle_atom_site_label_3
_geom_angle
_geom_angle_site_symmetry_1
_geom_angle_site_symmetry_3
O1 C2 C3 109.7(3) . .
O1 C2 Cs1 72.9(2) . 3_455
C3 C2 Cs1 166.5(3) . 3_455
O1 C2 H2A 109.7 . .
C3 C2 H2A 109.7 . .
Cs1 C2 H2A 57.8 3_455 .
O1 C2 H1A 109.7 . .
C3 C2 H1A 109.7 . .
Cs1 C2 H1A 80.9 3_455 .
H2A C2 H1A 108.2 . .
O5 Cs1 O4 50.90(7) . .
O5 Cs1 O1 79.49(8) . .
O4 Cs1 O1 101.89(7) . .
O5 Cs1 O2 93.60(8) . .
O4 Cs1 O2 82.30(8) . .
O1 Cs1 O2 40.23(8) . .
O5 Cs1 Cl1 71.40(6) . .
O4 Cs1 Cl1 122.07(5) . .
O1 Cs1 Cl1 68.56(5) . .
O2 Cs1 Cl1 108.76(6) . .
O5 Cs1 Cl1 75.73(6) . 3_565
O4 Cs1 Cl1 82.38(5) . 3_565
O1 Cs1 Cl1 143.79(6) . 3_565
O2 Cs1 Cl1 164.63(6) . 3_565
Cl1 Cs1 Cl1 78.67(2) . 3_565
O5 Cs1 O1 152.00(7) . 3
O4 Cs1 O1 109.31(7) . 3
O1 Cs1 O1 87.32(5) . 3
O2 Cs1 O1 61.39(7) . 3
Cl1 Cs1 O1 126.20(5) . 3
Cl1 Cs1 O1 125.65(5) 3_565 3
O5 Cs1 Cl1 101.48(6) . 1_655
O4 Cs1 Cl1 53.34(5) . 1_655
O1 Cs1 Cl1 133.96(5) . 1_655
O2 Cs1 Cl1 94.38(6) . 1_655
Cl1 Cs1 Cl1 155.97(3) . 1_655
Cl1 Cs1 Cl1 77.31(2) 3_565 1_655
O1 Cs1 Cl1 70.46(5) 3 1_655
O5 Cs1 C2 158.66(9) . 3
O4 Cs1 C2 132.36(8) . 3
O1 Cs1 C2 79.32(9) . 3
O2 Cs1 C2 68.24(9) . 3
Cl1 Cs1 C2 102.96(7) . 3
Cl1 Cs1 C2 124.19(7) 3_565 3
O1 Cs1 C2 23.44(7) 3 3
Cl1 Cs1 C2 91.38(6) 1_655 3
O5 Cs1 Cs1 88.16(6) . 3_565
O4 Cs1 Cs1 62.25(5) . 3_565
O1 Cs1 Cs1 164.05(5) . 3_565
O2 Cs1 Cs1 132.04(6) . 3_565
Cl1 Cs1 Cs1 117.05(2) . 3_565
Cl1 Cs1 Cs1 38.385(18) 3_565 3_565
O1 Cs1 Cs1 99.35(5) 3 3_565
Cl1 Cs1 Cs1 38.928(16) 1_655 3_565
C2 Cs1 Cs1 112.17(7) 3 3_565
O5 Cs1 Cs1 68.53(6) . 3_465
O4 Cs1 Cs1 105.34(5) . 3_465
O1 Cs1 Cs1 105.85(5) . 3_465
O2 Cs1 Cs1 145.53(5) . 3_465
Cl1 Cs1 Cs1 38.575(16) . 3_465
Cl1 Cs1 Cs1 40.098(18) 3_565 3_465
O1 Cs1 Cs1 139.33(5) 3 3_465
Cl1 Cs1 Cs1 117.41(2) 1_655 3_465
C2 Cs1 Cs1 120.30(7) 3 3_465
Cs1 Cs1 Cs1 78.480(17) 3_565 3_465
O5 Cs1 H1B 64.3 . .
O4 Cs1 H1B 15.0 . .
O1 Cs1 H1B 113.8 . .
O2 Cs1 H1B 87.2 . .
Cl1 Cs1 H1B 133.7 . .
Cl1 Cs1 H1B 78.3 3_565 .
O1 Cs1 H1B 99.8 3 .
Cl1 Cs1 H1B 38.5 1_655 .
C2 Cs1 H1B 123.2 3 .
Cs1 Cs1 H1B 51.0 3_565 .
Cs1 Cs1 H1B 108.9 3_465 .
Cs1 Cl1 Cs1 103.04(2) . 3_465
Cs1 Cl1 Cs1 155.97(3) . 1_455
Cs1 Cl1 Cs1 100.97(2) 3_465 1_455
C2 O1 C1 113.8(3) . .
C2 O1 Cs1 127.5(3) . .
C1 O1 Cs1 100.5(2) . .
C2 O1 Cs1 83.6(2) . 3_455
C1 O1 Cs1 106.6(2) . 3_455
Cs1 O1 Cs1 124.02(8) . 3_455
C1 O2 Cs1 99.1(2) . .
C1 O2 H2 100.8 . .
Cs1 O2 H2 113.1 . .
C3 O3 H3 109.3 . .
C5 O4 Cs1 102.7(2) . .
C5 O4 H1B 106.4 . .
Cs1 O4 H1B 71.0 . .
C4 O5 Cs1 121.3(2) . .
C4 O5 H5 103.7 . .
Cs1 O5 H5 122.0 . .
O2 C1 O1 106.1(3) . .
O2 C1 C4 109.0(3) . 4_745
O1 C1 C4 109.8(3) . 4_745
O2 C1 H1 110.6 . .
O1 C1 H1 110.6 . .
C4 C1 H1 110.6 4_745 .
O3 C3 C5 109.3(3) . 4_745
O3 C3 C2 111.0(3) . .
C5 C3 C2 109.4(3) 4_745 .
O3 C3 H3A 109.1 . .
C5 C3 H3A 109.1 4_745 .
C2 C3 H3A 109.1 . .
O5 C4 C5 109.2(3) . .
O5 C4 C1 110.1(3) . 4_755
C5 C4 C1 110.7(3) . 4_755
O5 C4 H4 108.9 . .
C5 C4 H4 108.9 . .
C1 C4 H4 108.9 4_755 .
O4 C5 C3 111.3(3) . 4_755
O4 C5 C4 108.7(3) . .
C3 C5 C4 108.2(3) 4_755 .
O4 C5 H5A 109.6 . .
C3 C5 H5A 109.6 4_755 .
C4 C5 H5A 109.6 . .

loop_
_geom_bond_atom_site_label_1
_geom_bond_atom_site_label_2
_geom_bond_distance
_geom_bond_site_symmetry_2
C2 O1 1.424(5) .
C2 C3 1.528(6) .
C2 Cs1 3.558(4) 3_455
C2 H2A 0.9900 .
C2 H1A 0.9900 .
Cs1 O5 3.200(3) .
Cs1 O4 3.242(3) .
Cs1 O1 3.248(3) .
Cs1 O2 3.316(4) .
Cs1 Cl1 3.4055(12) .
Cs1 Cl1 3.4197(12) 3_565
Cs1 O1 3.423(3) 3
Cs1 Cl1 3.5055(12) 1_655
Cs1 C2 3.558(4) 3
Cs1 Cs1 5.3430(9) 3_565
Cs1 Cs1 5.3430(9) 3_465
Cs1 H1B 3.0722 .
Cl1 Cs1 3.4197(12) 3_465
Cl1 Cs1 3.5055(12) 1_455
O1 C1 1.446(5) .
O1 Cs1 3.423(3) 3_455
O2 C1 1.380(5) .
O2 H2 0.8400 .
O3 C3 1.435(4) .
O3 H3 0.8401 .
O4 C5 1.431(5) .
O4 H1B 0.8400 .
O5 C4 1.428(5) .
O5 H5 0.8400 .
C1 C4 1.532(5) 4_745
C1 H1 1.0000 .
C3 C5 1.524(5) 4_745
C3 H3A 1.0000 .
C4 C5 1.525(5) .
C4 C1 1.532(5) 4_755
C4 H4 1.0000 .
C5 C3 1.524(5) 4_755
C5 H5A 1.0000 .

loop_
_geom_torsion_atom_site_label_1
_geom_torsion_atom_site_label_2
_geom_torsion_atom_site_label_3
_geom_torsion_atom_site_label_4
_geom_torsion
_geom_torsion_site_symmetry_1
_geom_torsion_site_symmetry_4
O5 Cs1 Cl1 Cs1 78.61(7) . 3_465
O4 Cs1 Cl1 Cs1 73.46(7) . 3_465
O1 Cs1 Cl1 Cs1 164.33(6) . 3_465
O2 Cs1 Cl1 Cs1 166.08(6) . 3_465
Cl1 Cs1 Cl1 Cs1 0.0 3_565 3_465
O1 Cs1 Cl1 Cs1 -126.14(6) 3 3_465
Cl1 Cs1 Cl1 Cs1 2.43(9) 1_655 3_465
C2 Cs1 Cl1 Cs1 -122.80(7) 3 3_465
Cs1 Cs1 Cl1 Cs1 0.73(3) 3_565 3_465
O5 Cs1 Cl1 Cs1 -103.82(10) . 1_455
O4 Cs1 Cl1 Cs1 -108.97(9) . 1_455
O1 Cs1 Cl1 Cs1 -18.09(9) . 1_455
O2 Cs1 Cl1 Cs1 -16.35(10) . 1_455
Cl1 Cs1 Cl1 Cs1 177.59(9) 3_565 1_455
O1 Cs1 Cl1 Cs1 51.44(10) 3 1_455
Cl1 Cs1 Cl1 Cs1 180.0 1_655 1_455
C2 Cs1 Cl1 Cs1 54.77(10) 3 1_455
Cs1 Cs1 Cl1 Cs1 178.30(6) 3_565 1_455
Cs1 Cs1 Cl1 Cs1 177.57(9) 3_465 1_455
C3 C2 O1 C1 60.6(5) . .
Cs1 C2 O1 C1 -105.4(3) 3_455 .
C3 C2 O1 Cs1 -65.4(4) . .
Cs1 C2 O1 Cs1 128.6(2) 3_455 .
C3 C2 O1 Cs1 166.0(3) . 3_455
O5 Cs1 O1 C2 44.2(3) . .
O4 Cs1 O1 C2 90.2(3) . .
O2 Cs1 O1 C2 152.7(3) . .
Cl1 Cs1 O1 C2 -29.8(2) . .
Cl1 Cs1 O1 C2 -3.2(3) 3_565 .
O1 Cs1 O1 C2 -160.6(3) 3 .
Cl1 Cs1 O1 C2 140.1(2) 1_655 .
C2 Cs1 O1 C2 -138.4(3) 3 .
Cs1 Cs1 O1 C2 84.0(3) 3_565 .
Cs1 Cs1 O1 C2 -19.7(3) 3_465 .
O5 Cs1 O1 C1 -87.0(2) . .
O4 Cs1 O1 C1 -40.9(2) . .
O2 Cs1 O1 C1 21.6(2) . .
Cl1 Cs1 O1 C1 -161.0(2) . .
Cl1 Cs1 O1 C1 -134.29(19) 3_565 .
O1 Cs1 O1 C1 68.23(19) 3 .
Cl1 Cs1 O1 C1 8.9(2) 1_655 .
C2 Cs1 O1 C1 90.4(2) 3 .
Cs1 Cs1 O1 C1 -47.1(3) 3_565 .
Cs1 Cs1 O1 C1 -150.9(2) 3_465 .
O5 Cs1 O1 Cs1 154.62(12) . 3_455
O4 Cs1 O1 Cs1 -159.37(10) . 3_455
O2 Cs1 O1 Cs1 -96.82(15) . 3_455
Cl1 Cs1 O1 Cs1 80.62(9) . 3_455
Cl1 Cs1 O1 Cs1 107.29(11) 3_565 3_455
O1 Cs1 O1 Cs1 -50.20(12) 3 3_455
Cl1 Cs1 O1 Cs1 -109.50(9) 1_655 3_455
C2 Cs1 O1 Cs1 -27.99(12) 3 3_455
Cs1 Cs1 O1 Cs1 -165.55(10) 3_565 3_455
Cs1 Cs1 O1 Cs1 90.70(10) 3_465 3_455
O5 Cs1 O2 C1 46.5(2) . .
O4 Cs1 O2 C1 96.2(2) . .
O1 Cs1 O2 C1 -22.6(2) . .
Cl1 Cs1 O2 C1 -25.1(2) . .
Cl1 Cs1 O2 C1 91.8(3) 3_565 .
O1 Cs1 O2 C1 -146.8(2) 3 .
Cl1 Cs1 O2 C1 148.3(2) 1_655 .
C2 Cs1 O2 C1 -122.0(2) 3 .
Cs1 Cs1 O2 C1 137.2(2) 3_565 .
Cs1 Cs1 O2 C1 -9.7(3) 3_465 .
O5 Cs1 O4 C5 -47.4(2) . .
O1 Cs1 O4 C5 -113.1(2) . .
O2 Cs1 O4 C5 -148.5(2) . .
Cl1 Cs1 O4 C5 -41.1(2) . .
Cl1 Cs1 O4 C5 30.4(2) 3_565 .
O1 Cs1 O4 C5 155.6(2) 3 .
Cl1 Cs1 O4 C5 110.2(2) 1_655 .
C2 Cs1 O4 C5 160.6(2) 3 .
Cs1 Cs1 O4 C5 65.0(2) 3_565 .
Cs1 Cs1 O4 C5 -2.8(2) 3_465 .
O4 Cs1 O5 C4 23.0(2) . .
O1 Cs1 O5 C4 137.9(3) . .
O2 Cs1 O5 C4 100.0(3) . .
Cl1 Cs1 O5 C4 -151.4(3) . .
Cl1 Cs1 O5 C4 -68.7(3) 3_565 .
O1 Cs1 O5 C4 74.6(3) 3 .
Cl1 Cs1 O5 C4 4.8(3) 1_655 .
C2 Cs1 O5 C4 130.8(3) 3 .
Cs1 Cs1 O5 C4 -32.0(3) 3_565 .
Cs1 Cs1 O5 C4 -110.3(3) 3_465 .
Cs1 O2 C1 O1 35.5(3) . .
Cs1 O2 C1 C4 -82.7(3) . 4_745
C2 O1 C1 O2 -175.7(3) . .
Cs1 O1 C1 O2 -36.5(3) . .
Cs1 O1 C1 O2 94.0(3) 3_455 .
C2 O1 C1 C4 -58.1(4) . 4_745
Cs1 O1 C1 C4 81.1(3) . 4_745
Cs1 O1 C1 C4 -148.4(2) 3_455 4_745
O1 C2 C3 O3 179.5(3) . .
Cs1 C2 C3 O3 -81.5(12) 3_455 .
O1 C2 C3 C5 -59.8(4) . 4_745
Cs1 C2 C3 C5 39.1(13) 3_455 4_745
Cs1 O5 C4 C5 4.0(4) . .
Cs1 O5 C4 C1 -117.8(3) . 4_755
Cs1 O4 C5 C3 -163.6(2) . 4_755
Cs1 O4 C5 C4 77.4(3) . .
O5 C4 C5 O4 -56.7(4) . .
C1 C4 C5 O4 64.6(4) 4_755 .
O5 C4 C5 C3 -177.6(3) . 4_755
C1 C4 C5 C3 -56.3(4) 4_755 4_755
